data_4021439
loop_
_publ_author_name
'Ibrahim Eryazici'
'Charles N. Moorefield'
'Semih Durmus'
'George R. Newkome'

_publ_section_title
;
 Synthesis and Single-Crystal X-ray Characterization of
 4,4' '-Functionalized 4'-(4-Bromophenyl)-2,2':6',2' '-terpyridines
;
_journal_name_full 'Journal of Organic Chemistry'
_journal_page_first 1009
_journal_page_last 1014
_journal_paper_doi 10.1021/jo052036l
_journal_volume 71
_journal_year 2006
_chemical_formula_moiety 'C25 H18 Br  N3 O4, C Cl3 H'
_chemical_formula_sum 'C26 H19 Br Cl3 N3 O4'
_chemical_formula_weight 623.70
_chemical_name_systematic
; 
 ? 
;
_space_group_IT_number 9
_symmetry_cell_setting monoclinic
_symmetry_space_group_name_Hall 'C -2yc'
_symmetry_space_group_name_H-M 'C 1 c 1'
_atom_sites_solution_hydrogens geom
_atom_sites_solution_primary direct
_atom_sites_solution_secondary difmap
_audit_creation_method SHELXL-97
_cell_angle_alpha 90.00
_cell_angle_beta 92.663(2)
_cell_angle_gamma 90.00
_cell_formula_units_Z 4
_cell_length_a 9.1772(10)
_cell_length_b 39.584(4)
_cell_length_c 7.1107(8)
_cell_measurement_reflns_used 5960
_cell_measurement_temperature 100(2)
_cell_measurement_theta_max 28.17
_cell_measurement_theta_min 2.28
_cell_volume 2580.3(5)
_computing_cell_refinement 'Bruker SMART'
_computing_data_collection 'Bruker SMART'
_computing_data_reduction 'Bruker SAINT'
_computing_molecular_graphics 'Bruker SHELXTL'
_computing_publication_material 'Bruker SHELXTL'
_computing_structure_refinement 'SHELXL-97 (Sheldrick, 1997)'
_computing_structure_solution 'SHELXS-97 (Sheldrick, 1990)'
_diffrn_ambient_temperature 100(2)
_diffrn_measured_fraction_theta_full 0.958
_diffrn_measured_fraction_theta_max 0.958
_diffrn_measurement_device_type 'CCD area detector'
_diffrn_measurement_method 'phi and omega scans'
_diffrn_radiation_monochromator graphite
_diffrn_radiation_source 'fine-focus sealed tube'
_diffrn_radiation_type MoK\a
_diffrn_radiation_wavelength 0.71073
_diffrn_reflns_av_R_equivalents 0.0246
_diffrn_reflns_av_sigmaI/netI 0.0381
_diffrn_reflns_limit_h_max 12
_diffrn_reflns_limit_h_min -11
_diffrn_reflns_limit_k_max 52
_diffrn_reflns_limit_k_min -51
_diffrn_reflns_limit_l_max 9
_diffrn_reflns_limit_l_min -9
_diffrn_reflns_number 11325
_diffrn_reflns_theta_full 28.28
_diffrn_reflns_theta_max 28.28
_diffrn_reflns_theta_min 2.06
_exptl_absorpt_coefficient_mu 1.943
_exptl_absorpt_correction_type multi-scan
_exptl_absorpt_process_details SADABS
_exptl_crystal_colour colorless
_exptl_crystal_density_diffrn 1.606
_exptl_crystal_density_meas 0
_exptl_crystal_density_method 'not measured'
_exptl_crystal_description block
_exptl_crystal_F_000 1256
_exptl_crystal_size_max 0.60
_exptl_crystal_size_mid 0.10
_exptl_crystal_size_min 0.04
_refine_diff_density_max 0.635
_refine_diff_density_min -0.335
_refine_diff_density_rms 0.077
_refine_ls_abs_structure_details 'Flack H D (1983), Acta Cryst. A39, 876-881'
_refine_ls_abs_structure_Flack 0.390(5)
_refine_ls_extinction_method none
_refine_ls_goodness_of_fit_ref 1.036
_refine_ls_hydrogen_treatment mixed
_refine_ls_matrix_type full
_refine_ls_number_parameters 337
_refine_ls_number_reflns 5804
_refine_ls_number_restraints 2
_refine_ls_restrained_S_all 1.036
_refine_ls_R_factor_all 0.0341
_refine_ls_R_factor_gt 0.0315
_refine_ls_shift/su_max 0.001
_refine_ls_shift/su_mean 0.000
_refine_ls_structure_factor_coef Fsqd
_refine_ls_weighting_details 'calc w=1/[\s^2^(Fo^2^)+(0.0434P)^2^+0.0000P] where P=(Fo^2^+2Fc^2^)/3'
_refine_ls_weighting_scheme calc
_refine_ls_wR_factor_gt 0.0740
_refine_ls_wR_factor_ref 0.0751
_reflns_number_gt 5462
_reflns_number_total 5804
_reflns_threshold_expression >2sigma(I)
_cod_data_source_file jo052036lsi20050928_013409.cif
_cod_depositor_comments
;
The following automatic conversions were performed:
'_symmetry_cell_setting' value 'Monoclinic' changed to 'monoclinic'
according to '/home/saulius/struct/CIF-dictionaries/cif_core.dic'
dictionary named 'cif_core.dic' version 2.4.1 from
2010-06-29.

'_exptl_absorpt_correction_type' value 'MULTI-SCAN' changed
to 'multi-scan' according to
'/home/saulius/struct/CIF-dictionaries/cif_core.dic' dictionary named
'cif_core.dic' version 2.4.1 from 2010-06-29.

Automatic conversion script
Id: cif_fix_enum 1527 2010-12-29 10:47:43Z saulius 
;
_cod_original_sg_symbol_H-M 'C c'
_cod_database_code 4021439

loop_
_symmetry_equiv_pos_as_xyz
'x, y, z'
'x, -y, z+1/2'
'x+1/2, y+1/2, z'
'x+1/2, -y+1/2, z+1/2'

loop_
_atom_site_label
_atom_site_type_symbol
_atom_site_fract_x
_atom_site_fract_y
_atom_site_fract_z
_atom_site_U_iso_or_equiv
_atom_site_adp_type
_atom_site_occupancy
_atom_site_symmetry_multiplicity
_atom_site_calc_flag
_atom_site_refinement_flags
Br1 Br 0.85182(4) -0.184757(5) 0.05080(4) 0.03509(8) Uani 1 1 d .
Cl1 Cl 0.75782(10) 0.74000(2) 0.36529(12) 0.0512(2) Uani 1 1 d .
Cl2 Cl 0.98931(8) 0.71138(2) 0.60188(11) 0.04637(19) Uani 1 1 d .
Cl3 Cl 0.74486(11) 0.74322(2) 0.76942(13) 0.0553(2) Uani 1 1 d .
O1 O 1.21729(19) 0.15717(4) -0.1751(3) 0.0299(4) Uani 1 1 d .
O2 O 1.02298(19) 0.14998(4) 0.0013(2) 0.0256(4) Uani 1 1 d .
O3 O 0.52833(19) 0.14555(4) 0.1236(3) 0.0269(4) Uani 1 1 d .
O4 O 0.3251(2) 0.14844(5) 0.2879(3) 0.0330(4) Uani 1 1 d .
N1 N 1.1424(2) 0.03126(5) -0.1393(3) 0.0190(4) Uani 1 1 d .
N2 N 0.78860(19) 0.04132(5) 0.0487(3) 0.0161(4) Uani 1 1 d .
N3 N 0.4379(2) 0.02429(5) 0.2321(3) 0.0205(4) Uani 1 1 d .
C1 C 1.2492(2) 0.05051(6) -0.2034(3) 0.0226(5) Uani 1 1 d .
H1 H 1.3286 0.0398 -0.2541 0.027 Uiso 1 1 calc R
C2 C 1.2480(2) 0.08562(6) -0.1983(3) 0.0212(5) Uani 1 1 d .
H2 H 1.3235 0.0981 -0.2466 0.025 Uiso 1 1 calc R
C3 C 1.1308(2) 0.10145(6) -0.1190(3) 0.0191(4) Uani 1 1 d .
C4 C 1.0183(2) 0.08184(6) -0.0516(3) 0.0170(4) Uani 1 1 d .
H4 H 0.9388 0.0919 0.0025 0.020 Uiso 1 1 calc R
C5 C 1.0278(2) 0.04687(6) -0.0671(3) 0.0164(4) Uani 1 1 d .
C6 C 1.1300(3) 0.13919(6) -0.1034(3) 0.0218(5) Uani 1 1 d .
C7 C 1.0227(3) 0.18579(6) 0.0421(4) 0.0326(6) Uani 1 1 d .
H7A H 1.1130 0.1919 0.1069 0.049 Uiso 1 1 calc R
H7C H 0.9430 0.1910 0.1200 0.049 Uiso 1 1 calc R
H7B H 1.0120 0.1983 -0.0735 0.049 Uiso 1 1 calc R
C8 C 0.9070(2) 0.02495(6) -0.0056(3) 0.0161(4) Uani 1 1 d .
C9 C 0.9185(2) -0.00988(6) -0.0050(3) 0.0168(4) Uani 1 1 d .
H9 H 1.0046 -0.0202 -0.0383 0.020 Uiso 1 1 calc R
C10 C 0.8001(2) -0.02953(6) 0.0460(3) 0.0159(4) Uani 1 1 d .
C11 C 0.6758(2) -0.01256(6) 0.0987(3) 0.0167(4) Uani 1 1 d .
H11 H 0.5939 -0.0246 0.1321 0.020 Uiso 1 1 calc R
C12 C 0.6752(2) 0.02267(6) 0.1011(3) 0.0162(4) Uani 1 1 d .
C13 C 0.5486(2) 0.04201(6) 0.1663(3) 0.0179(4) Uani 1 1 d .
C14 C 0.5488(2) 0.07729(6) 0.1599(3) 0.0182(4) Uani 1 1 d .
H14 H 0.6263 0.0889 0.1103 0.022 Uiso 1 1 calc R
C15 C 0.4313(2) 0.09469(6) 0.2291(3) 0.0200(5) Uani 1 1 d .
C16 C 0.3180(3) 0.07642(6) 0.3024(3) 0.0218(5) Uani 1 1 d .
H16 H 0.2389 0.0874 0.3524 0.026 Uiso 1 1 calc R
C17 C 0.3259(2) 0.04148(6) 0.2991(3) 0.0223(5) Uani 1 1 d .
H17 H 0.2490 0.0293 0.3462 0.027 Uiso 1 1 calc R
C18 C 0.4201(2) 0.13243(6) 0.2207(3) 0.0228(5) Uani 1 1 d .
C19 C 0.5250(3) 0.18205(6) 0.1003(5) 0.0344(6) Uani 1 1 d .
H19C H 0.4329 0.1887 0.0421 0.052 Uiso 1 1 calc R
H19A H 0.6023 0.1889 0.0221 0.052 Uiso 1 1 calc R
H19B H 0.5377 0.1927 0.2212 0.052 Uiso 1 1 calc R
C20 C 0.8079(2) -0.06716(6) 0.0439(3) 0.0175(4) Uani 1 1 d .
C21 C 0.7177(3) -0.08668(6) 0.1527(3) 0.0203(5) Uani 1 1 d .
H21 H 0.6492 -0.0761 0.2250 0.024 Uiso 1 1 calc R
C22 C 0.7282(3) -0.12174(6) 0.1553(4) 0.0244(5) Uani 1 1 d .
H22 H 0.6676 -0.1346 0.2281 0.029 Uiso 1 1 calc R
C23 C 0.8314(3) -0.13708(5) 0.0468(4) 0.0239(5) Uani 1 1 d .
C24 C 0.9213(3) -0.11849(6) -0.0641(3) 0.0235(5) Uani 1 1 d .
H24 H 0.9895 -0.1292 -0.1364 0.028 Uiso 1 1 calc R
C25 C 0.9080(3) -0.08368(6) -0.0658(3) 0.0196(5) Uani 1 1 d .
H25 H 0.9672 -0.0710 -0.1417 0.023 Uiso 1 1 calc R
C26 C 0.8007(3) 0.71895(7) 0.5793(4) 0.0307(6) Uani 1 1 d .
H26 H 0.7492 0.6973 0.5789 0.037 Uiso 1 1 calc R

loop_
_atom_site_aniso_label
_atom_site_aniso_U_11
_atom_site_aniso_U_22
_atom_site_aniso_U_33
_atom_site_aniso_U_23
_atom_site_aniso_U_13
_atom_site_aniso_U_12
Br1 0.04167(14) 0.01573(11) 0.04800(16) 0.00114(12) 0.00350(11) -0.00177(12)
Cl1 0.0730(5) 0.0300(4) 0.0482(4) 0.0040(3) -0.0240(4) -0.0009(4)
Cl2 0.0347(4) 0.0646(5) 0.0393(4) 0.0041(4) -0.0039(3) -0.0039(3)
Cl3 0.0836(6) 0.0277(4) 0.0565(5) -0.0008(3) 0.0243(5) 0.0051(4)
O1 0.0307(10) 0.0215(9) 0.0382(10) 0.0013(7) 0.0091(8) -0.0048(7)
O2 0.0260(8) 0.0180(8) 0.0332(9) -0.0024(7) 0.0059(7) -0.0014(7)
O3 0.0276(9) 0.0164(9) 0.0369(11) 0.0022(7) 0.0063(8) -0.0003(7)
O4 0.0311(9) 0.0250(10) 0.0438(11) -0.0007(8) 0.0123(8) 0.0068(8)
N1 0.0157(9) 0.0213(10) 0.0199(10) -0.0006(8) 0.0001(7) 0.0004(7)
N2 0.0139(8) 0.0208(10) 0.0135(8) 0.0001(7) 0.0000(7) -0.0010(7)
N3 0.0181(9) 0.0219(10) 0.0216(9) 0.0021(8) 0.0004(8) -0.0010(7)
C1 0.0169(10) 0.0278(13) 0.0235(12) -0.0006(9) 0.0044(9) -0.0005(9)
C2 0.0167(10) 0.0255(13) 0.0216(12) 0.0015(9) 0.0027(9) -0.0036(9)
C3 0.0193(10) 0.0206(11) 0.0172(11) 0.0002(9) -0.0019(8) -0.0022(9)
C4 0.0132(9) 0.0213(11) 0.0162(11) 0.0002(8) -0.0008(8) 0.0017(8)
C5 0.0128(10) 0.0227(12) 0.0136(10) -0.0008(8) -0.0001(8) -0.0017(8)
C6 0.0198(11) 0.0224(12) 0.0231(12) 0.0012(9) -0.0008(9) -0.0022(9)
C7 0.0412(15) 0.0171(13) 0.0398(15) -0.0053(10) 0.0062(12) -0.0008(10)
C8 0.0141(10) 0.0221(12) 0.0122(10) -0.0003(8) 0.0006(8) -0.0005(8)
C9 0.0145(10) 0.0206(11) 0.0152(10) -0.0004(8) 0.0005(8) 0.0005(8)
C10 0.0170(9) 0.0179(11) 0.0126(9) 0.0006(8) -0.0024(8) -0.0008(8)
C11 0.0145(10) 0.0215(11) 0.0140(10) 0.0015(8) -0.0004(8) -0.0032(8)
C12 0.0154(10) 0.0202(11) 0.0129(10) 0.0003(8) -0.0019(8) -0.0010(8)
C13 0.0162(10) 0.0235(12) 0.0137(10) 0.0008(8) -0.0017(8) 0.0002(9)
C14 0.0147(10) 0.0210(11) 0.0190(11) 0.0004(8) -0.0003(8) -0.0013(8)
C15 0.0187(11) 0.0230(12) 0.0180(11) 0.0007(9) -0.0028(9) 0.0006(9)
C16 0.0173(10) 0.0258(12) 0.0226(11) 0.0010(9) 0.0035(9) 0.0049(9)
C17 0.0137(10) 0.0280(13) 0.0255(12) 0.0015(10) 0.0052(9) -0.0025(9)
C18 0.0189(11) 0.0252(12) 0.0244(12) 0.0007(9) 0.0004(9) 0.0015(9)
C19 0.0389(15) 0.0193(13) 0.0456(16) 0.0022(11) 0.0078(13) -0.0011(11)
C20 0.0163(10) 0.0193(11) 0.0162(10) 0.0018(8) -0.0046(9) -0.0018(8)
C21 0.0202(11) 0.0221(12) 0.0186(11) -0.0003(9) -0.0007(9) -0.0005(9)
C22 0.0262(12) 0.0215(13) 0.0258(12) 0.0029(10) 0.0033(10) -0.0072(10)
C23 0.0313(14) 0.0120(9) 0.0279(11) -0.0009(11) -0.0060(10) -0.0017(10)
C24 0.0247(12) 0.0225(13) 0.0233(12) -0.0022(9) 0.0017(10) 0.0046(10)
C25 0.0185(10) 0.0204(11) 0.0196(11) 0.0019(9) -0.0013(9) -0.0034(9)
C26 0.0334(14) 0.0230(13) 0.0354(15) 0.0043(10) -0.0018(12) -0.0003(10)

loop_
_atom_type_symbol
_atom_type_description
_atom_type_scat_dispersion_real
_atom_type_scat_dispersion_imag
_atom_type_scat_source
C C 0.0033 0.0016 'International Tables Vol C Tables 4.2.6.8 and 6.1.1.4'
H H 0.0000 0.0000 'International Tables Vol C Tables 4.2.6.8 and 6.1.1.4'
N N 0.0061 0.0033 'International Tables Vol C Tables 4.2.6.8 and 6.1.1.4'
O O 0.0106 0.0060 'International Tables Vol C Tables 4.2.6.8 and 6.1.1.4'
Cl Cl 0.1484 0.1585 'International Tables Vol C Tables 4.2.6.8 and 6.1.1.4'
Br Br -0.2901 2.4595 'International Tables Vol C Tables 4.2.6.8 and 6.1.1.4'

loop_
_geom_angle_atom_site_label_1
_geom_angle_atom_site_label_2
_geom_angle_atom_site_label_3
_geom_angle
C6 O2 C7 115.8(2)
C18 O3 C19 115.6(2)
C1 N1 C5 117.9(2)
C8 N2 C12 117.68(19)
C13 N3 C17 117.8(2)
N1 C1 C2 123.6(2)
C3 C2 C1 118.0(2)
C2 C3 C4 119.2(2)
C2 C3 C6 119.2(2)
C4 C3 C6 121.6(2)
C5 C4 C3 118.5(2)
N1 C5 C4 122.76(19)
N1 C5 C8 116.81(19)
C4 C5 C8 120.42(19)
O1 C6 O2 124.8(2)
O1 C6 C3 123.6(2)
O2 C6 C3 111.59(19)
N2 C8 C9 123.0(2)
N2 C8 C5 115.36(19)
C9 C8 C5 121.65(19)
C8 C9 C10 119.7(2)
C11 C10 C9 117.3(2)
C11 C10 C20 121.72(19)
C9 C10 C20 121.00(19)
C10 C11 C12 119.38(19)
N2 C12 C11 122.86(19)
N2 C12 C13 115.5(2)
C11 C12 C13 121.58(19)
N3 C13 C14 122.5(2)
N3 C13 C12 117.2(2)
C14 C13 C12 120.2(2)
C15 C14 C13 118.8(2)
C16 C15 C14 118.8(2)
C16 C15 C18 118.9(2)
C14 C15 C18 122.2(2)
C17 C16 C15 118.3(2)
N3 C17 C16 123.7(2)
O4 C18 O3 124.9(2)
O4 C18 C15 124.2(2)
O3 C18 C15 110.85(19)
C21 C20 C25 118.3(2)
C21 C20 C10 121.2(2)
C25 C20 C10 120.45(19)
C22 C21 C20 121.2(2)
C23 C22 C21 118.5(2)
C24 C23 C22 121.7(2)
C24 C23 Br1 118.6(2)
C22 C23 Br1 119.73(19)
C23 C24 C25 118.8(2)
C24 C25 C20 121.5(2)
Cl3 C26 Cl2 110.16(15)
Cl3 C26 Cl1 110.19(15)
Cl2 C26 Cl1 109.82(15)

loop_
_geom_bond_atom_site_label_1
_geom_bond_atom_site_label_2
_geom_bond_distance
Br1 C23 1.897(2)
Cl1 C26 1.763(3)
Cl2 C26 1.757(3)
Cl3 C26 1.754(3)
O1 C6 1.203(3)
O2 C6 1.330(3)
O2 C7 1.447(3)
O3 C18 1.340(3)
O3 C19 1.455(3)
O4 C18 1.196(3)
N1 C1 1.338(3)
N1 C5 1.342(3)
N2 C8 1.338(3)
N2 C12 1.343(3)
N3 C13 1.337(3)
N3 C17 1.339(3)
C1 C2 1.391(3)
C2 C3 1.387(3)
C3 C4 1.394(3)
C3 C6 1.498(3)
C4 C5 1.392(3)
C5 C8 1.489(3)
C8 C9 1.382(3)
C9 C10 1.398(3)
C10 C11 1.390(3)
C10 C20 1.492(3)
C11 C12 1.395(3)
C12 C13 1.483(3)
C13 C14 1.397(3)
C14 C15 1.389(3)
C15 C16 1.387(3)
C15 C18 1.499(3)
C16 C17 1.385(3)
C20 C21 1.393(3)
C20 C25 1.395(3)
C21 C22 1.391(3)
C22 C23 1.389(4)
C23 C24 1.380(4)
C24 C25 1.383(3)
